data_4034409
loop_
_publ_author_name
'Li, Shasha'
'Zhang, Jinxia'
'Li, Hongjie'
'Feng, Lifei'
'Jiao, Peng'

_publ_section_title
;
 Preparation and Application of Amino Phosphine Ligands Bearing
 Spiro[indane-1,2'-pyrrolidine] Backbone.
;
_journal_issue 15
_journal_name_full 'The Journal of organic chemistry'
_journal_page_first 9460
_journal_page_last 9473
_journal_paper_doi 10.1021/acs.joc.9b00875
_journal_volume 84
_journal_year 2019
_chemical_absolute_configuration ad
_chemical_formula_moiety 'C24 H24 N P'
_chemical_formula_sum 'C24 H24 N P'
_chemical_formula_weight 357.41
_space_group_crystal_system monoclinic
_space_group_IT_number 4
_space_group_name_Hall 'P 2yb'
_space_group_name_H-M_alt 'P 1 21 1'
_atom_sites_solution_hydrogens mixed
_audit_creation_date 2017-11-17
_audit_creation_method
;
Olex2 1.2
(compiled 2017.08.10 svn.r3458 for OlexSys, GUI svn.r5381)
;
_cell_angle_alpha 90
_cell_angle_beta 90.5120(10)
_cell_angle_gamma 90
_cell_formula_units_Z 4
_cell_length_a 11.62630(10)
_cell_length_b 13.49460(10)
_cell_length_c 11.74770(10)
_cell_measurement_reflns_used 29369
_cell_measurement_temperature 100.01(10)
_cell_measurement_theta_max 73.1390
_cell_measurement_theta_min 3.7900
_cell_volume 1843.05(3)
_computing_molecular_graphics 'Olex2 (Dolomanov et al., 2009)'
_computing_publication_material 'Olex2 (Dolomanov et al., 2009)'
_computing_structure_refinement 'ShelXL (Sheldrick, 2015)'
_computing_structure_solution 'SHELXT 2014/5 (Sheldrick, 2014)'
_diffrn_ambient_temperature 100.01(10)
_diffrn_measured_fraction_theta_full 1.000
_diffrn_measured_fraction_theta_max 0.996
_diffrn_measurement_device_type 'multiwire proportional'
_diffrn_measurement_method 'phi and omega scans'
_diffrn_radiation_monochromator graphite
_diffrn_radiation_type CuK\a
_diffrn_radiation_wavelength 1.54178
_diffrn_reflns_av_R_equivalents 0.0362
_diffrn_reflns_av_unetI/netI 0.0242
_diffrn_reflns_Laue_measured_fraction_full 1.000
_diffrn_reflns_Laue_measured_fraction_max 0.996
_diffrn_reflns_limit_h_max 14
_diffrn_reflns_limit_h_min -14
_diffrn_reflns_limit_k_max 16
_diffrn_reflns_limit_k_min -16
_diffrn_reflns_limit_l_max 14
_diffrn_reflns_limit_l_min -14
_diffrn_reflns_number 42067
_diffrn_reflns_point_group_measured_fraction_full 0.979
_diffrn_reflns_point_group_measured_fraction_max 0.968
_diffrn_reflns_theta_full 67.679
_diffrn_reflns_theta_max 73.214
_diffrn_reflns_theta_min 3.763
_exptl_absorpt_coefficient_mu 1.351
_exptl_absorpt_correction_type none
_exptl_crystal_colour 'clear light colourless'
_exptl_crystal_density_diffrn 1.288
_exptl_crystal_description block
_exptl_crystal_F_000 760
_exptl_crystal_size_max 0.200
_exptl_crystal_size_mid 0.100
_exptl_crystal_size_min 0.100
_refine_diff_density_max 0.281
_refine_diff_density_min -0.162
_refine_diff_density_rms 0.033
_refine_ls_abs_structure_details
;
 Flack x determined using 3160 quotients [(I+)-(I-)]/[(I+)+(I-)]
 (Parsons, Flack and Wagner, Acta Cryst. B69 (2013) 249-259).
;
_refine_ls_abs_structure_Flack -0.003(5)
_refine_ls_extinction_method none
_refine_ls_goodness_of_fit_ref 1.037
_refine_ls_hydrogen_treatment constr
_refine_ls_matrix_type full
_refine_ls_number_parameters 469
_refine_ls_number_reflns 7182
_refine_ls_number_restraints 1
_refine_ls_restrained_S_all 1.037
_refine_ls_R_factor_all 0.0260
_refine_ls_R_factor_gt 0.0253
_refine_ls_shift/su_max 0.001
_refine_ls_shift/su_mean 0.000
_refine_ls_structure_factor_coef Fsqd
_refine_ls_weighting_details 'w=1/[\s^2^(Fo^2^)+(0.0378P)^2^+0.3010P] where P=(Fo^2^+2Fc^2^)/3'
_refine_ls_weighting_scheme calc
_refine_ls_wR_factor_gt 0.0663
_refine_ls_wR_factor_ref 0.0669
_reflns_Friedel_coverage 0.859
_reflns_Friedel_fraction_full 0.955
_reflns_Friedel_fraction_max 0.936
_reflns_number_gt 7031
_reflns_number_total 7182
_reflns_threshold_expression 'I > 2\s(I)'
_cod_data_source_file 1a.cif
_cod_data_source_block 1_a
_cod_database_code 4034409
_shelx_shelxl_version_number 2017/1
_shelx_space_group_comment
;
The symmetry employed for this shelxl refinement is uniquely defined
by the following loop, which should always be used as a source of
symmetry information in preference to the above space-group names.
They are only intended as comments.
;
_olex2_refinement_description
;
1. Fixed Uiso
 At 1.2 times of:
  All C(H) groups, All C(H,H) groups, All N(H) groups
2.a Riding coordinates:
 N1(H1), N2(H2A)
2.b Secondary CH2 refined with riding coordinates:
 C18(H18A,H18B), C19(H19A,H19B), C22(H22A,H22B), C23(H23A,H23B), C24(H24A,
 H24B), C42(H42A,H42B), C43(H43A,H43B), C46(H46A,H46B), C47(H47A,H47B),
 C48(H48A,H48B)
2.c Aromatic/amide H refined with riding coordinates:
 C2(H2), C3(H3), C4(H4), C5(H5), C6(H6), C8(H8), C9(H9), C10(H10), C11(H11),
 C12(H12), C14(H14), C15(H15), C16(H16), C26(H26), C27(H27), C28(H28), C29(H29),
  C30(H30), C32(H32), C33(H33), C34(H34), C35(H35), C36(H36), C38(H38),
 C39(H39), C40(H40)
;
_olex2_submission_special_instructions 'No special instructions were received'

loop_
_space_group_symop_operation_xyz
'x, y, z'
'-x, y+1/2, -z'

loop_
_atom_site_label
_atom_site_type_symbol
_atom_site_fract_x
_atom_site_fract_y
_atom_site_fract_z
_atom_site_U_iso_or_equiv
_atom_site_adp_type
_atom_site_occupancy
_atom_site_site_symmetry_order
_atom_site_calc_flag
_atom_site_refinement_flags_posn
P1 P 0.33322(3) 0.70550(4) 0.95219(3) 0.01276(10) Uani 1 1 d .
N1 N 0.25685(14) 0.75418(14) 1.19695(14) 0.0186(3) Uani 1 1 d .
H1 H 0.265370 0.800297 1.246052 0.022 Uiso 1 1 d R
C1 C 0.45607(16) 0.79057(15) 0.95599(15) 0.0140(4) Uani 1 1 d .
C2 C 0.44482(16) 0.89258(16) 0.97267(16) 0.0169(4) Uani 1 1 d .
H2 H 0.371877 0.920763 0.974845 0.020 Uiso 1 1 calc R
C3 C 0.54126(18) 0.95254(16) 0.98606(17) 0.0206(4) Uani 1 1 d .
H3 H 0.532381 1.020243 0.997845 0.025 Uiso 1 1 calc R
C4 C 0.65070(17) 0.91173(17) 0.98191(17) 0.0208(4) Uani 1 1 d .
H4 H 0.715151 0.951871 0.990962 0.025 Uiso 1 1 calc R
C5 C 0.66343(16) 0.81040(17) 0.96412(16) 0.0195(4) Uani 1 1 d .
H5 H 0.736543 0.782782 0.959834 0.023 Uiso 1 1 calc R
C6 C 0.56685(16) 0.75057(16) 0.95276(15) 0.0168(4) Uani 1 1 d .
H6 H 0.576056 0.682671 0.942833 0.020 Uiso 1 1 calc R
C7 C 0.33351(15) 0.65572(14) 0.80608(16) 0.0141(4) Uani 1 1 d .
C8 C 0.24348(17) 0.59059(16) 0.78097(17) 0.0181(4) Uani 1 1 d .
H8 H 0.189585 0.576366 0.836664 0.022 Uiso 1 1 calc R
C9 C 0.23279(17) 0.54662(16) 0.67453(17) 0.0201(4) Uani 1 1 d .
H9 H 0.171532 0.504255 0.659053 0.024 Uiso 1 1 calc R
C10 C 0.31390(17) 0.56609(16) 0.59109(16) 0.0198(4) Uani 1 1 d .
H10 H 0.307335 0.536661 0.519744 0.024 Uiso 1 1 calc R
C11 C 0.40467(18) 0.62972(17) 0.61511(17) 0.0212(4) Uani 1 1 d .
H11 H 0.459075 0.642811 0.559541 0.025 Uiso 1 1 calc R
C12 C 0.41505(16) 0.67429(16) 0.72201(17) 0.0181(4) Uani 1 1 d .
H12 H 0.476484 0.716516 0.737318 0.022 Uiso 1 1 calc R
C13 C 0.20931(15) 0.78956(14) 0.93904(16) 0.0125(4) Uani 1 1 d .
C14 C 0.18445(16) 0.84088(15) 0.83763(16) 0.0158(4) Uani 1 1 d .
H14 H 0.234848 0.835838 0.776872 0.019 Uiso 1 1 calc R
C15 C 0.08620(17) 0.89904(15) 0.82600(16) 0.0175(4) Uani 1 1 d .
H15 H 0.072029 0.932750 0.758268 0.021 Uiso 1 1 calc R
C16 C 0.00912(16) 0.90687(15) 0.91547(17) 0.0170(4) Uani 1 1 d .
H16 H -0.058000 0.943782 0.907290 0.020 Uiso 1 1 calc R
C17 C 0.03396(15) 0.85882(15) 1.01686(16) 0.0151(4) Uani 1 1 d .
C18 C -0.03394(17) 0.85900(17) 1.12589(16) 0.0209(4) Uani 1 1 d .
H18A H -0.098518 0.813619 1.121315 0.025 Uiso 1 1 calc R
H18B H -0.062077 0.924863 1.143496 0.025 Uiso 1 1 calc R
C19 C 0.05546(17) 0.82415(16) 1.21473(16) 0.0200(4) Uani 1 1 d .
H19A H 0.018618 0.787381 1.275269 0.024 Uiso 1 1 calc R
H19B H 0.095835 0.880291 1.247691 0.024 Uiso 1 1 calc R
C20 C 0.13954(16) 0.75683(16) 1.14843(15) 0.0143(4) Uani 1 1 d .
C21 C 0.13290(15) 0.80116(14) 1.02954(15) 0.0121(4) Uani 1 1 d .
C22 C 0.10155(16) 0.64720(15) 1.15108(16) 0.0173(4) Uani 1 1 d .
H22A H 0.018687 0.641705 1.157672 0.021 Uiso 1 1 calc R
H22B H 0.125880 0.612572 1.083062 0.021 Uiso 1 1 calc R
C23 C 0.16228(19) 0.60614(16) 1.25689(17) 0.0220(4) Uani 1 1 d .
H23A H 0.122463 0.624573 1.325939 0.026 Uiso 1 1 calc R
H23B H 0.169411 0.534582 1.253511 0.026 Uiso 1 1 calc R
C24 C 0.27945(19) 0.65683(18) 1.24925(18) 0.0254(5) Uani 1 1 d .
H24A H 0.313516 0.664655 1.324386 0.030 Uiso 1 1 calc R
H24B H 0.331336 0.618268 1.202602 0.030 Uiso 1 1 calc R
P2 P 0.17139(4) 0.20924(4) 0.45609(4) 0.01343(10) Uani 1 1 d .
N2 N 0.41160(15) 0.15931(14) 0.64896(14) 0.0197(4) Uani 1 1 d .
H2A H 0.368020 0.133617 0.599057 0.024 Uiso 1 1 d R
C25 C 0.17048(16) 0.15577(15) 0.31207(15) 0.0148(4) Uani 1 1 d .
C26 C 0.26352(17) 0.09380(16) 0.28740(17) 0.0181(4) Uani 1 1 d .
H26 H 0.320313 0.083456 0.342371 0.022 Uiso 1 1 calc R
C27 C 0.27252(17) 0.04755(16) 0.18242(17) 0.0204(4) Uani 1 1 d .
H27 H 0.335218 0.007031 0.167135 0.025 Uiso 1 1 calc R
C28 C 0.18728(18) 0.06201(16) 0.09991(16) 0.0202(4) Uani 1 1 d .
H28 H 0.192820 0.031269 0.029316 0.024 Uiso 1 1 calc R
C29 C 0.09433(18) 0.12241(16) 0.12371(17) 0.0209(4) Uani 1 1 d .
H29 H 0.037255 0.131879 0.068815 0.025 Uiso 1 1 calc R
C30 C 0.08528(16) 0.16935(16) 0.22934(16) 0.0186(4) Uani 1 1 d .
H30 H 0.022355 0.209666 0.244418 0.022 Uiso 1 1 calc R
C31 C 0.04669(16) 0.29236(15) 0.45700(15) 0.0145(4) Uani 1 1 d .
C32 C 0.05628(16) 0.39494(16) 0.47078(16) 0.0176(4) Uani 1 1 d .
H32 H 0.128631 0.424349 0.471365 0.021 Uiso 1 1 calc R
C33 C -0.04144(18) 0.45365(17) 0.48365(17) 0.0214(4) Uani 1 1 d .
H33 H -0.033875 0.521693 0.493786 0.026 Uiso 1 1 calc R
C34 C -0.14990(17) 0.41084(18) 0.48138(17) 0.0217(4) Uani 1 1 d .
H34 H -0.215043 0.450079 0.489735 0.026 Uiso 1 1 calc R
C35 C -0.16087(17) 0.30884(17) 0.46653(16) 0.0209(4) Uani 1 1 d .
H35 H -0.233478 0.279987 0.463633 0.025 Uiso 1 1 calc R
C36 C -0.06355(16) 0.25040(16) 0.45609(15) 0.0174(4) Uani 1 1 d .
H36 H -0.071532 0.182149 0.448355 0.021 Uiso 1 1 calc R
C37 C 0.29354(15) 0.29495(14) 0.44290(15) 0.0131(4) Uani 1 1 d .
C38 C 0.31348(16) 0.34527(15) 0.34009(16) 0.0157(4) Uani 1 1 d .
H38 H 0.260830 0.338695 0.280505 0.019 Uiso 1 1 calc R
C39 C 0.40991(17) 0.40455(16) 0.32539(16) 0.0175(4) Uani 1 1 d .
H39 H 0.420037 0.438600 0.257388 0.021 Uiso 1 1 calc R
C40 C 0.49128(16) 0.41298(16) 0.41228(17) 0.0176(4) Uani 1 1 d .
H40 H 0.557473 0.450494 0.401928 0.021 Uiso 1 1 calc R
C41 C 0.47237(16) 0.36467(15) 0.51461(16) 0.0157(4) Uani 1 1 d .
C42 C 0.54924(16) 0.36300(17) 0.61862(16) 0.0204(4) Uani 1 1 d .
H42A H 0.580262 0.428270 0.634824 0.025 Uiso 1 1 calc R
H42B H 0.612212 0.316614 0.609449 0.025 Uiso 1 1 calc R
C43 C 0.46739(17) 0.32919(17) 0.71223(16) 0.0200(4) Uani 1 1 d .
H43A H 0.432269 0.385872 0.748932 0.024 Uiso 1 1 calc R
H43B H 0.508419 0.290734 0.769317 0.024 Uiso 1 1 calc R
C44 C 0.37489(16) 0.26492(16) 0.65209(15) 0.0150(4) Uani 1 1 d .
C45 C 0.37377(15) 0.30774(15) 0.53180(15) 0.0132(4) Uani 1 1 d .
C46 C 0.26028(16) 0.26588(16) 0.71982(15) 0.0176(4) Uani 1 1 d .
H46A H 0.264316 0.313357 0.781721 0.021 Uiso 1 1 calc R
H46B H 0.196138 0.283231 0.670343 0.021 Uiso 1 1 calc R
C47 C 0.24618(19) 0.16020(18) 0.76611(18) 0.0247(5) Uani 1 1 d .
H47A H 0.222339 0.161110 0.845016 0.030 Uiso 1 1 calc R
H47B H 0.190121 0.123293 0.721542 0.030 Uiso 1 1 calc R
C48 C 0.3664(2) 0.11536(17) 0.75453(17) 0.0250(5) Uani 1 1 d .
H48A H 0.414592 0.132647 0.819398 0.030 Uiso 1 1 calc R
H48B H 0.362379 0.043757 0.748508 0.030 Uiso 1 1 calc R

loop_
_atom_site_aniso_label
_atom_site_aniso_U_11
_atom_site_aniso_U_22
_atom_site_aniso_U_33
_atom_site_aniso_U_23
_atom_site_aniso_U_13
_atom_site_aniso_U_12
P1 0.0127(2) 0.0119(2) 0.0137(2) 0.00000(19) 0.00040(15) 0.00119(19)
N1 0.0216(8) 0.0163(9) 0.0178(8) -0.0005(7) -0.0063(6) -0.0006(7)
C1 0.0146(8) 0.0170(10) 0.0106(8) -0.0004(7) -0.0008(6) -0.0005(7)
C2 0.0157(8) 0.0174(10) 0.0177(9) -0.0022(7) 0.0000(7) 0.0017(8)
C3 0.0255(10) 0.0161(11) 0.0202(9) -0.0050(8) -0.0003(8) -0.0020(8)
C4 0.0199(9) 0.0261(12) 0.0164(9) -0.0020(8) -0.0017(7) -0.0074(8)
C5 0.0142(9) 0.0267(12) 0.0176(9) 0.0010(8) -0.0020(7) 0.0010(8)
C6 0.0185(9) 0.0162(10) 0.0158(8) -0.0002(8) -0.0016(7) 0.0017(8)
C7 0.0154(8) 0.0103(9) 0.0166(8) -0.0010(7) -0.0009(7) 0.0030(7)
C8 0.0186(9) 0.0161(10) 0.0197(9) -0.0008(8) 0.0024(7) -0.0006(8)
C9 0.0209(9) 0.0167(10) 0.0227(9) -0.0028(8) -0.0033(7) -0.0027(8)
C10 0.0244(10) 0.0172(10) 0.0177(9) -0.0031(8) -0.0022(8) 0.0045(8)
C11 0.0216(9) 0.0230(11) 0.0190(9) -0.0006(8) 0.0049(7) 0.0009(8)
C12 0.0170(9) 0.0174(10) 0.0201(9) -0.0015(8) 0.0011(7) -0.0014(7)
C13 0.0123(8) 0.0102(9) 0.0148(8) 0.0000(7) -0.0012(6) 0.0000(7)
C14 0.0186(9) 0.0150(10) 0.0140(8) 0.0004(7) 0.0012(7) -0.0014(7)
C15 0.0217(9) 0.0157(10) 0.0149(9) 0.0037(8) -0.0047(7) 0.0000(8)
C16 0.0158(8) 0.0137(10) 0.0216(9) 0.0003(8) -0.0037(7) 0.0030(7)
C17 0.0141(8) 0.0129(9) 0.0181(9) -0.0013(7) 0.0005(7) -0.0002(7)
C18 0.0187(9) 0.0234(11) 0.0208(10) 0.0021(8) 0.0059(7) 0.0053(8)
C19 0.0230(10) 0.0211(11) 0.0159(9) -0.0013(8) 0.0046(7) 0.0028(8)
C20 0.0165(9) 0.0146(10) 0.0119(8) -0.0005(7) -0.0005(7) 0.0000(7)
C21 0.0135(8) 0.0089(9) 0.0139(8) -0.0003(7) -0.0014(7) -0.0023(7)
C22 0.0180(9) 0.0165(11) 0.0174(9) 0.0012(8) -0.0009(7) -0.0017(8)
C23 0.0302(11) 0.0168(11) 0.0188(9) 0.0049(8) -0.0030(8) -0.0013(8)
C24 0.0293(11) 0.0227(12) 0.0240(10) 0.0062(9) -0.0111(8) -0.0027(9)
P2 0.0134(2) 0.0136(2) 0.0132(2) 0.00007(19) -0.00153(15) -0.00088(19)
N2 0.0246(8) 0.0190(9) 0.0156(8) 0.0020(7) 0.0007(6) 0.0052(7)
C25 0.0166(8) 0.0123(10) 0.0156(8) -0.0004(7) -0.0011(7) -0.0029(8)
C26 0.0177(9) 0.0174(10) 0.0191(9) 0.0002(8) -0.0039(7) 0.0002(8)
C27 0.0213(9) 0.0173(11) 0.0228(9) -0.0024(8) 0.0036(8) 0.0008(8)
C28 0.0258(10) 0.0188(11) 0.0159(8) -0.0035(8) 0.0029(7) -0.0060(8)
C29 0.0230(10) 0.0221(11) 0.0176(9) -0.0013(8) -0.0055(7) -0.0016(8)
C30 0.0176(9) 0.0187(10) 0.0194(9) -0.0016(8) -0.0021(7) 0.0021(8)
C31 0.0144(8) 0.0185(10) 0.0106(8) -0.0010(7) -0.0006(6) 0.0000(7)
C32 0.0159(9) 0.0193(11) 0.0175(9) -0.0032(8) -0.0025(7) -0.0017(8)
C33 0.0242(10) 0.0190(11) 0.0210(10) -0.0066(8) -0.0002(8) 0.0018(8)
C34 0.0174(9) 0.0275(12) 0.0202(9) -0.0051(8) 0.0016(7) 0.0061(8)
C35 0.0149(9) 0.0299(12) 0.0180(9) -0.0019(8) 0.0005(7) -0.0029(8)
C36 0.0184(9) 0.0179(10) 0.0158(8) -0.0012(8) 0.0000(7) -0.0021(8)
C37 0.0120(8) 0.0130(10) 0.0142(8) -0.0017(7) -0.0003(6) 0.0008(7)
C38 0.0173(9) 0.0157(10) 0.0142(8) -0.0001(7) -0.0027(7) 0.0020(7)
C39 0.0220(9) 0.0164(10) 0.0141(9) 0.0025(8) 0.0028(7) 0.0017(8)
C40 0.0167(8) 0.0158(10) 0.0204(9) -0.0005(8) 0.0020(7) -0.0018(7)
C41 0.0150(8) 0.0156(10) 0.0164(9) -0.0020(7) -0.0003(7) 0.0018(7)
C42 0.0169(9) 0.0259(11) 0.0184(9) 0.0015(8) -0.0039(7) -0.0040(8)
C43 0.0170(9) 0.0280(12) 0.0150(9) -0.0015(8) -0.0028(7) -0.0007(8)
C44 0.0146(9) 0.0183(10) 0.0123(8) -0.0001(8) 0.0001(7) 0.0028(8)
C45 0.0136(8) 0.0122(9) 0.0137(8) -0.0013(7) 0.0003(7) 0.0030(7)
C46 0.0171(9) 0.0224(11) 0.0133(8) 0.0002(8) 0.0027(7) 0.0016(8)
C47 0.0267(10) 0.0257(12) 0.0219(10) 0.0040(9) 0.0075(8) -0.0020(9)
C48 0.0358(12) 0.0219(12) 0.0172(9) 0.0044(8) 0.0037(8) 0.0055(9)

loop_
_atom_type_symbol
_atom_type_description
_atom_type_scat_dispersion_real
_atom_type_scat_dispersion_imag
_atom_type_scat_source
C C 0.0181 0.0091 'International Tables Vol C Tables 4.2.6.8 and 6.1.1.4'
H H 0.0000 0.0000 'International Tables Vol C Tables 4.2.6.8 and 6.1.1.4'
N N 0.0311 0.0180 'International Tables Vol C Tables 4.2.6.8 and 6.1.1.4'
P P 0.2955 0.4335 'International Tables Vol C Tables 4.2.6.8 and 6.1.1.4'

loop_
_geom_angle_atom_site_label_1
_geom_angle_atom_site_label_2
_geom_angle_atom_site_label_3
_geom_angle
C1 P1 C7 104.07(8)
C1 P1 C13 103.03(9)
C13 P1 C7 98.89(8)
C20 N1 H1 110.2
C24 N1 H1 110.4
C24 N1 C20 110.12(16)
C2 C1 P1 123.15(14)
C2 C1 C6 118.16(18)
C6 C1 P1 118.41(16)
C1 C2 H2 119.6
C3 C2 C1 120.86(18)
C3 C2 H2 119.6
C2 C3 H3 119.9
C4 C3 C2 120.3(2)
C4 C3 H3 119.9
C3 C4 H4 120.2
C3 C4 C5 119.61(19)
C5 C4 H4 120.2
C4 C5 H5 120.0
C6 C5 C4 119.93(19)
C6 C5 H5 120.0
C1 C6 H6 119.4
C5 C6 C1 121.2(2)
C5 C6 H6 119.4
C8 C7 P1 114.74(14)
C8 C7 C12 118.39(18)
C12 C7 P1 126.83(15)
C7 C8 H8 119.3
C9 C8 C7 121.34(18)
C9 C8 H8 119.3
C8 C9 H9 120.1
C8 C9 C10 119.87(19)
C10 C9 H9 120.1
C9 C10 H10 120.2
C11 C10 C9 119.51(18)
C11 C10 H10 120.2
C10 C11 H11 119.7
C10 C11 C12 120.59(18)
C12 C11 H11 119.7
C7 C12 H12 119.9
C11 C12 C7 120.29(18)
C11 C12 H12 119.9
C14 C13 P1 122.01(14)
C21 C13 P1 120.46(14)
C21 C13 C14 117.47(17)
C13 C14 H14 119.2
C15 C14 C13 121.56(17)
C15 C14 H14 119.2
C14 C15 H15 119.9
C16 C15 C14 120.16(17)
C16 C15 H15 119.9
C15 C16 H16 120.5
C17 C16 C15 118.92(17)
C17 C16 H16 120.5
C16 C17 C18 128.47(17)
C16 C17 C21 121.23(17)
C21 C17 C18 110.30(16)
C17 C18 H18A 111.2
C17 C18 H18B 111.2
C17 C18 C19 102.68(15)
H18A C18 H18B 109.1
C19 C18 H18A 111.2
C19 C18 H18B 111.2
C18 C19 H19A 110.7
C18 C19 H19B 110.7
C18 C19 C20 105.27(15)
H19A C19 H19B 108.8
C20 C19 H19A 110.7
C20 C19 H19B 110.7
N1 C20 C19 113.92(16)
N1 C20 C21 113.83(15)
N1 C20 C22 103.46(15)
C21 C20 C19 101.77(16)
C21 C20 C22 112.53(16)
C22 C20 C19 111.69(15)
C13 C21 C20 128.75(17)
C17 C21 C13 120.61(17)
C17 C21 C20 110.63(15)
C20 C22 H22A 111.1
C20 C22 H22B 111.1
H22A C22 H22B 109.0
C23 C22 C20 103.51(16)
C23 C22 H22A 111.1
C23 C22 H22B 111.1
C22 C23 H23A 111.5
C22 C23 H23B 111.5
H23A C23 H23B 109.3
C24 C23 C22 101.28(16)
C24 C23 H23A 111.5
C24 C23 H23B 111.5
N1 C24 C23 105.55(17)
N1 C24 H24A 110.6
N1 C24 H24B 110.6
C23 C24 H24A 110.6
C23 C24 H24B 110.6
H24A C24 H24B 108.8
C31 P2 C25 104.32(8)
C31 P2 C37 103.12(9)
C37 P2 C25 99.63(8)
C44 N2 H2A 103.9
C48 N2 H2A 101.7
C48 N2 C44 105.06(15)
C26 C25 P2 115.26(14)
C30 C25 P2 126.02(15)
C30 C25 C26 118.69(17)
C25 C26 H26 119.4
C27 C26 C25 121.17(19)
C27 C26 H26 119.4
C26 C27 H27 120.1
C26 C27 C28 119.77(19)
C28 C27 H27 120.1
C27 C28 H28 120.2
C29 C28 C27 119.57(18)
C29 C28 H28 120.2
C28 C29 H29 119.6
C28 C29 C30 120.74(19)
C30 C29 H29 119.6
C25 C30 C29 120.05(18)
C25 C30 H30 120.0
C29 C30 H30 120.0
C32 C31 P2 122.97(15)
C32 C31 C36 118.24(19)
C36 C31 P2 118.43(16)
C31 C32 H32 119.6
C33 C32 C31 120.72(18)
C33 C32 H32 119.6
C32 C33 H33 119.9
C34 C33 C32 120.2(2)
C34 C33 H33 119.9
C33 C34 H34 120.1
C33 C34 C35 119.74(19)
C35 C34 H34 120.1
C34 C35 H35 120.0
C36 C35 C34 119.97(19)
C36 C35 H35 120.0
C31 C36 H36 119.4
C35 C36 C31 121.1(2)
C35 C36 H36 119.4
C38 C37 P2 120.61(14)
C45 C37 P2 121.52(14)
C45 C37 C38 117.75(17)
C37 C38 H38 119.2
C39 C38 C37 121.60(18)
C39 C38 H38 119.2
C38 C39 H39 120.0
C38 C39 C40 120.03(18)
C40 C39 H39 120.0
C39 C40 H40 120.5
C41 C40 C39 119.07(18)
C41 C40 H40 120.5
C40 C41 C42 127.74(17)
C40 C41 C45 121.39(17)
C45 C41 C42 110.86(16)
C41 C42 H42A 111.2
C41 C42 H42B 111.2
C41 C42 C43 102.65(15)
H42A C42 H42B 109.2
C43 C42 H42A 111.2
C43 C42 H42B 111.2
C42 C43 H43A 110.6
C42 C43 H43B 110.6
C42 C43 C44 105.85(15)
H43A C43 H43B 108.7
C44 C43 H43A 110.6
C44 C43 H43B 110.6
N2 C44 C43 110.47(16)
N2 C44 C45 109.86(15)
N2 C44 C46 105.51(16)
C43 C44 C46 110.87(15)
C45 C44 C43 102.16(16)
C45 C44 C46 117.98(15)
C37 C45 C44 129.93(17)
C41 C45 C37 120.04(17)
C41 C45 C44 110.00(16)
C44 C46 H46A 110.6
C44 C46 H46B 110.6
H46A C46 H46B 108.8
C47 C46 C44 105.52(17)
C47 C46 H46A 110.6
C47 C46 H46B 110.6
C46 C47 H47A 111.0
C46 C47 H47B 111.0
H47A C47 H47B 109.0
C48 C47 C46 103.61(17)
C48 C47 H47A 111.0
C48 C47 H47B 111.0
N2 C48 C47 104.36(17)
N2 C48 H48A 110.9
N2 C48 H48B 110.9
C47 C48 H48A 110.9
C47 C48 H48B 110.9
H48A C48 H48B 108.9

loop_
_geom_bond_atom_site_label_1
_geom_bond_atom_site_label_2
_geom_bond_distance
P1 C1 1.833(2)
P1 C7 1.8433(19)
P1 C13 1.8389(19)
N1 H1 0.8537
N1 C20 1.474(2)
N1 C24 1.473(3)
C1 C2 1.397(3)
C1 C6 1.397(3)
C2 H2 0.9300
C2 C3 1.390(3)
C3 H3 0.9300
C3 C4 1.388(3)
C4 H4 0.9300
C4 C5 1.391(3)
C5 H5 0.9300
C5 C6 1.388(3)
C6 H6 0.9300
C7 C8 1.396(3)
C7 C12 1.398(3)
C8 H8 0.9300
C8 C9 1.389(3)
C9 H9 0.9300
C9 C10 1.391(3)
C10 H10 0.9300
C10 C11 1.388(3)
C11 H11 0.9300
C11 C12 1.397(3)
C12 H12 0.9300
C13 C14 1.406(3)
C13 C21 1.400(2)
C14 H14 0.9300
C14 C15 1.392(3)
C15 H15 0.9300
C15 C16 1.391(3)
C16 H16 0.9300
C16 C17 1.384(3)
C17 C18 1.511(2)
C17 C21 1.396(3)
C18 H18A 0.9700
C18 H18B 0.9700
C18 C19 1.540(3)
C19 H19A 0.9700
C19 H19B 0.9700
C19 C20 1.550(3)
C20 C21 1.521(2)
C20 C22 1.544(3)
C22 H22A 0.9700
C22 H22B 0.9700
C22 C23 1.528(3)
C23 H23A 0.9700
C23 H23B 0.9700
C23 C24 1.528(3)
C24 H24A 0.9700
C24 H24B 0.9700
P2 C25 1.8393(19)
P2 C31 1.833(2)
P2 C37 1.8393(19)
N2 H2A 0.8457
N2 C44 1.488(3)
N2 C48 1.476(2)
C25 C26 1.400(3)
C25 C30 1.394(3)
C26 H26 0.9300
C26 C27 1.387(3)
C27 H27 0.9300
C27 C28 1.394(3)
C28 H28 0.9300
C28 C29 1.384(3)
C29 H29 0.9300
C29 C30 1.398(3)
C30 H30 0.9300
C31 C32 1.398(3)
C31 C36 1.401(3)
C32 H32 0.9300
C32 C33 1.394(3)
C33 H33 0.9300
C33 C34 1.387(3)
C34 H34 0.9300
C34 C35 1.393(3)
C35 H35 0.9300
C35 C36 1.385(3)
C36 H36 0.9300
C37 C38 1.407(3)
C37 C45 1.405(3)
C38 H38 0.9300
C38 C39 1.389(3)
C39 H39 0.9300
C39 C40 1.390(3)
C40 H40 0.9300
C40 C41 1.387(3)
C41 C42 1.508(3)
C41 C45 1.396(3)
C42 H42A 0.9700
C42 H42B 0.9700
C42 C43 1.530(3)
C43 H43A 0.9700
C43 H43B 0.9700
C43 C44 1.547(3)
C44 C45 1.527(2)
C44 C46 1.558(2)
C46 H46A 0.9700
C46 H46B 0.9700
C46 C47 1.536(3)
C47 H47A 0.9700
C47 H47B 0.9700
C47 C48 1.531(3)
C48 H48A 0.9700
C48 H48B 0.9700
